data_7223959
loop_
_publ_author_name
'Vasylyeva, Vera'
'Catalano, Luca'
'Nervi, Carlo'
'Gobetto, Roberto'
'Metrangolo, Pierangelo'
'Resnati, Giuseppe'

_publ_section_title
;
 Characteristic redshift and intensity enhancement as far-IR fingerprints
 of the halogen bond involving aromatic donors
;
_journal_issue 13
_journal_name_full CrystEngComm
_journal_page_first 2247
_journal_paper_doi 10.1039/C5CE02385H
_journal_volume 18
_journal_year 2016
_chemical_formula_moiety 'C6 F5 I, C6 H7 N'
_chemical_formula_sum 'C12 H7 F5 I N'
_chemical_formula_weight 387.09
_chemical_melting_point 301(2)
_chemical_name_common 'iodopentafluorobenzene 3-methylpyridine'
_chemical_name_systematic 'iodopentafluorobenzene and 3-methylpyridine (1:1)'
_space_group_crystal_system monoclinic
_space_group_IT_number 14
_space_group_name_Hall '-P 2yn'
_space_group_name_H-M_alt 'P 1 21/n 1'
_symmetry_space_group_name_Hall '-P 2yn'
_symmetry_space_group_name_H-M 'P 1 21/n 1'
_atom_sites_solution_hydrogens difmap
_audit_creation_method SHELXL-2013
_audit_update_record
;
2015-10-23 deposited with the CCDC.
2016-01-12 downloaded from the CCDC.
;
_cell_angle_alpha 90
_cell_angle_beta 100.731(2)
_cell_angle_gamma 90
_cell_formula_units_Z 4
_cell_length_a 8.0031(4)
_cell_length_b 12.0310(6)
_cell_length_c 13.4501(6)
_cell_measurement_reflns_used 4457
_cell_measurement_temperature 100(2)
_cell_measurement_theta_max 25.08
_cell_measurement_theta_min 2.25
_cell_volume 1272.40(11)
_computing_structure_refinement 'SHELXL-2013 (Sheldrick, 2013)'
_diffrn_ambient_temperature 100(2)
_diffrn_measured_fraction_theta_full 0.980
_diffrn_measured_fraction_theta_max 0.997
_diffrn_radiation_type MoK\a
_diffrn_radiation_wavelength 0.71073
_diffrn_reflns_av_R_equivalents 0.0141
_diffrn_reflns_av_unetI/netI 0.0168
_diffrn_reflns_Laue_measured_fraction_full 0.980
_diffrn_reflns_Laue_measured_fraction_max 0.997
_diffrn_reflns_limit_h_max 7
_diffrn_reflns_limit_h_min -9
_diffrn_reflns_limit_k_max 14
_diffrn_reflns_limit_k_min -14
_diffrn_reflns_limit_l_max 16
_diffrn_reflns_limit_l_min -15
_diffrn_reflns_number 6134
_diffrn_reflns_point_group_measured_fraction_full 0.980
_diffrn_reflns_point_group_measured_fraction_max 0.997
_diffrn_reflns_theta_full 25.242
_diffrn_reflns_theta_max 25.080
_diffrn_reflns_theta_min 2.289
_exptl_absorpt_coefficient_mu 2.562
_exptl_absorpt_correction_T_max 0.7452
_exptl_absorpt_correction_T_min 0.6337
_exptl_absorpt_correction_type multi-scan
_exptl_absorpt_process_details SADABS
_exptl_crystal_colour colourless
_exptl_crystal_density_diffrn 2.021
_exptl_crystal_description plate
_exptl_crystal_F_000 736
_exptl_crystal_size_max 0.2
_exptl_crystal_size_mid 0.1
_exptl_crystal_size_min 0.1
_refine_diff_density_max 0.337
_refine_diff_density_min -0.330
_refine_diff_density_rms 0.057
_refine_ls_extinction_method none
_refine_ls_goodness_of_fit_ref 1.022
_refine_ls_hydrogen_treatment refall
_refine_ls_matrix_type full
_refine_ls_number_parameters 200
_refine_ls_number_reflns 2257
_refine_ls_number_restraints 0
_refine_ls_restrained_S_all 1.022
_refine_ls_R_factor_all 0.0174
_refine_ls_R_factor_gt 0.0148
_refine_ls_shift/su_max 0.001
_refine_ls_shift/su_mean 0.000
_refine_ls_structure_factor_coef Fsqd
_refine_ls_weighting_details 'w=1/[\s^2^(Fo^2^)+(0.0179P)^2^+0.6665P] where P=(Fo^2^+2Fc^2^)/3'
_refine_ls_weighting_scheme calc
_refine_ls_wR_factor_gt 0.0353
_refine_ls_wR_factor_ref 0.0363
_reflns_Friedel_coverage 0.000
_reflns_number_gt 2063
_reflns_number_total 2257
_reflns_threshold_expression 'I > 2\s(I)'
_cod_data_source_file c5ce02385h2.cif
_cod_data_source_block LC_3PIF5_0m
_cod_depositor_comments 'Adding full bibliography for 7223958--7223961.cif.'
_cod_database_code 7223959
_shelx_space_group_comment
;
The symmetry employed for this shelxl refinement is uniquely defined
by the following loop, which should always be used as a source of
symmetry information in preference to the above space-group names.
They are only intended as comments.
;
_shelxl_version_number 2013-4

loop_
_space_group_symop_operation_xyz
'x, y, z'
'-x+1/2, y+1/2, -z+1/2'
'-x, -y, -z'
'x-1/2, -y-1/2, z-1/2'

loop_
_atom_site_label
_atom_site_type_symbol
_atom_site_fract_x
_atom_site_fract_y
_atom_site_fract_z
_atom_site_U_iso_or_equiv
_atom_site_adp_type
_atom_site_occupancy
_atom_site_site_symmetry_order
_atom_site_calc_flag
I1 I 0.04463(2) 0.13623(2) 0.29412(2) 0.02082(6) Uani 1 1 d
H1 H 0.267(3) 0.4589(18) 0.5780(16) 0.021(5) Uiso 1 1 d
C1 C 0.3290(3) 0.41440(18) 0.53819(16) 0.0214(4) Uani 1 1 d
F1 F -0.06516(16) 0.27425(11) 0.47552(9) 0.0311(3) Uani 1 1 d
F2 F 0.02520(18) 0.26189(11) 0.67804(9) 0.0361(3) Uani 1 1 d
C2 C 0.2870(2) 0.42039(17) 0.43367(15) 0.0204(4) Uani 1 1 d
F3 F 0.25170(16) 0.10733(10) 0.76442(9) 0.0288(3) Uani 1 1 d
H3 H 0.356(3) 0.3610(18) 0.3055(19) 0.030(6) Uiso 1 1 d
C3 C 0.3844(3) 0.35632(17) 0.37931(17) 0.0244(5) Uani 1 1 d
F4 F 0.38997(17) -0.03634(11) 0.64660(10) 0.0359(3) Uani 1 1 d
H4 H 0.582(3) 0.248(2) 0.3961(19) 0.037(7) Uiso 1 1 d
C4 C 0.5138(3) 0.29089(18) 0.43015(17) 0.0268(5) Uani 1 1 d
F5 F 0.30139(17) -0.02607(11) 0.44363(10) 0.0353(3) Uani 1 1 d
H5 H 0.633(3) 0.2438(19) 0.5730(17) 0.029(6) Uiso 1 1 d
C5 C 0.5437(3) 0.29009(18) 0.53441(16) 0.0253(5) Uani 1 1 d
N1 N 0.4534(2) 0.35148(14) 0.58864(13) 0.0230(4) Uani 1 1 d
C7 C 0.1164(3) 0.12552(16) 0.45304(16) 0.0207(4) Uani 1 1 d
C6 C 0.1431(3) 0.4911(2) 0.38177(19) 0.0314(5) Uani 1 1 d
H6C H 0.171(4) 0.538(3) 0.330(2) 0.061(9) Uiso 1 1 d
H6B H 0.048(4) 0.442(3) 0.356(3) 0.079(11) Uiso 1 1 d
H6A H 0.094(4) 0.536(3) 0.427(2) 0.067(10) Uiso 1 1 d
C8 C 0.0488(2) 0.19691(17) 0.51557(15) 0.0215(4) Uani 1 1 d
C9 C 0.0936(3) 0.19134(17) 0.61918(15) 0.0229(4) Uani 1 1 d
C12 C 0.2323(3) 0.04802(17) 0.49981(16) 0.0230(4) Uani 1 1 d
C11 C 0.2791(3) 0.04108(17) 0.60338(16) 0.0237(4) Uani 1 1 d
C10 C 0.2093(3) 0.11351(17) 0.66370(16) 0.0225(5) Uani 1 1 d

loop_
_atom_site_aniso_label
_atom_site_aniso_U_11
_atom_site_aniso_U_22
_atom_site_aniso_U_33
_atom_site_aniso_U_23
_atom_site_aniso_U_13
_atom_site_aniso_U_12
I1 0.02198(8) 0.02316(8) 0.01704(8) -0.00152(5) 0.00286(5) -0.00336(6)
C1 0.0209(10) 0.0225(10) 0.0207(10) -0.0021(9) 0.0038(9) -0.0029(9)
F1 0.0352(7) 0.0348(7) 0.0230(6) 0.0046(6) 0.0047(5) 0.0149(6)
F2 0.0509(8) 0.0381(8) 0.0207(6) -0.0006(6) 0.0101(6) 0.0174(7)
C2 0.0178(10) 0.0195(10) 0.0229(10) 0.0009(9) 0.0011(8) -0.0066(9)
F3 0.0349(7) 0.0330(7) 0.0165(6) 0.0038(5) -0.0003(5) -0.0006(6)
C3 0.0292(12) 0.0249(11) 0.0191(11) -0.0026(9) 0.0044(9) -0.0074(9)
F4 0.0383(7) 0.0339(7) 0.0329(7) 0.0061(6) -0.0005(6) 0.0148(6)
C4 0.0307(12) 0.0225(11) 0.0282(12) -0.0056(9) 0.0084(10) -0.0004(10)
F5 0.0431(8) 0.0338(7) 0.0295(7) -0.0049(6) 0.0078(6) 0.0145(6)
C5 0.0261(11) 0.0220(11) 0.0267(11) 0.0041(9) 0.0021(9) 0.0032(9)
N1 0.0240(9) 0.0242(9) 0.0205(9) 0.0006(7) 0.0030(8) -0.0022(8)
C7 0.0225(10) 0.0212(11) 0.0193(10) 0.0013(8) 0.0064(9) -0.0057(9)
C6 0.0256(12) 0.0384(14) 0.0290(13) 0.0072(11) 0.0023(10) 0.0020(11)
C8 0.0208(10) 0.0201(11) 0.0239(11) 0.0033(9) 0.0045(9) 0.0007(9)
C9 0.0268(11) 0.0223(11) 0.0209(10) -0.0002(9) 0.0080(9) 0.0000(9)
C12 0.0229(10) 0.0228(11) 0.0245(11) -0.0027(9) 0.0073(9) -0.0010(9)
C11 0.0225(10) 0.0217(11) 0.0255(11) 0.0044(9) 0.0008(9) 0.0008(9)
C10 0.0238(11) 0.0242(11) 0.0190(10) 0.0016(9) 0.0029(9) -0.0071(9)

loop_
_atom_type_symbol
_atom_type_description
_atom_type_scat_dispersion_real
_atom_type_scat_dispersion_imag
_atom_type_scat_source
C C 0.0033 0.0016 'International Tables Vol C Tables 4.2.6.8 and 6.1.1.4'
H H 0.0000 0.0000 'International Tables Vol C Tables 4.2.6.8 and 6.1.1.4'
N N 0.0061 0.0033 'International Tables Vol C Tables 4.2.6.8 and 6.1.1.4'
F F 0.0171 0.0103 'International Tables Vol C Tables 4.2.6.8 and 6.1.1.4'
I I -0.4742 1.8119 'International Tables Vol C Tables 4.2.6.8 and 6.1.1.4'

loop_
_geom_angle_atom_site_label_1
_geom_angle_atom_site_label_2
_geom_angle_atom_site_label_3
_geom_angle
N1 C1 C2 124.35(19)
N1 C1 H1 116.7(13)
C2 C1 H1 118.9(13)
C1 C2 C3 116.67(19)
C1 C2 C6 121.58(19)
C3 C2 C6 121.7(2)
C4 C3 C2 119.8(2)
C4 C3 H3 123.2(14)
C2 C3 H3 117.0(14)
C3 C4 C5 118.8(2)
C3 C4 H4 122.0(16)
C5 C4 H4 119.3(16)
N1 C5 C4 122.8(2)
N1 C5 H5 116.1(13)
C4 C5 H5 121.1(13)
C1 N1 C5 117.61(18)
C8 C7 C12 116.65(19)
C8 C7 I1 121.00(15)
C12 C7 I1 122.36(15)
C2 C6 H6C 114.2(18)
C2 C6 H6B 108(2)
H6C C6 H6B 112(3)
C2 C6 H6A 114(2)
H6C C6 H6A 108(3)
H6B C6 H6A 101(3)
F1 C8 C9 118.03(18)
F1 C8 C7 120.02(18)
C9 C8 C7 121.95(19)
F2 C9 C10 119.28(18)
F2 C9 C8 120.54(19)
C10 C9 C8 120.18(19)
F5 C12 C11 117.61(19)
F5 C12 C7 120.03(19)
C11 C12 C7 122.34(19)
F4 C11 C12 120.93(19)
F4 C11 C10 119.45(19)
C12 C11 C10 119.61(19)
F3 C10 C9 120.22(18)
F3 C10 C11 120.52(19)
C9 C10 C11 119.26(19)

loop_
_geom_bond_atom_site_label_1
_geom_bond_atom_site_label_2
_geom_bond_distance
I1 C7 2.111(2)
C1 N1 1.332(3)
C1 C2 1.385(3)
C1 H1 0.96(2)
F1 C8 1.343(2)
F2 C9 1.345(2)
C2 C3 1.396(3)
C2 C6 1.496(3)
F3 C10 1.336(2)
C3 C4 1.377(3)
C3 H3 0.98(3)
F4 C11 1.342(2)
C4 C5 1.378(3)
C4 H4 0.93(2)
F5 C12 1.352(2)
C5 N1 1.340(3)
C5 H5 0.98(2)
C7 C8 1.381(3)
C7 C12 1.382(3)
C6 H6C 0.96(3)
C6 H6B 0.97(4)
C6 H6A 0.95(3)
C8 C9 1.375(3)
C9 C10 1.373(3)
C12 C11 1.376(3)
C11 C10 1.378(3)

loop_
_geom_torsion_atom_site_label_1
_geom_torsion_atom_site_label_2
_geom_torsion_atom_site_label_3
_geom_torsion_atom_site_label_4
_geom_torsion
N1 C1 C2 C3 -0.7(3)
N1 C1 C2 C6 178.7(2)
C1 C2 C3 C4 0.5(3)
C6 C2 C3 C4 -178.9(2)
C2 C3 C4 C5 0.2(3)
C3 C4 C5 N1 -0.9(3)
C2 C1 N1 C5 0.1(3)
C4 C5 N1 C1 0.8(3)
C12 C7 C8 F1 -179.79(18)
I1 C7 C8 F1 0.4(3)
C12 C7 C8 C9 -0.2(3)
I1 C7 C8 C9 179.96(15)
F1 C8 C9 F2 -0.2(3)
C7 C8 C9 F2 -179.85(18)
F1 C8 C9 C10 179.87(18)
C7 C8 C9 C10 0.3(3)
C8 C7 C12 F5 178.71(18)
I1 C7 C12 F5 -1.5(3)
C8 C7 C12 C11 0.1(3)
I1 C7 C12 C11 179.98(16)
F5 C12 C11 F4 0.3(3)
C7 C12 C11 F4 178.90(18)
F5 C12 C11 C10 -178.75(18)
C7 C12 C11 C10 -0.2(3)
F2 C9 C10 F3 0.8(3)
C8 C9 C10 F3 -179.34(18)
F2 C9 C10 C11 179.85(19)
C8 C9 C10 C11 -0.3(3)
F4 C11 C10 F3 0.2(3)
C12 C11 C10 F3 179.27(18)
F4 C11 C10 C9 -178.85(18)
C12 C11 C10 C9 0.2(3)
